data_2104974
loop_
_publ_author_name
'Solanko, Katarzyna A.'
'Bond, Andrew D.'

_publ_section_title
;
 Intermolecular interactions and unexpected isostructurality in the
 crystal structures of the dichlorobenzaldehyde isomers
;
_journal_coeditor_code GP5044
_journal_issue 5
_journal_name_full 'Acta Crystallographica Section B'
_journal_page_first 437
_journal_page_last 445
_journal_paper_doi 10.1107/S0108768111035786
_journal_volume 67
_journal_year 2011
_chemical_formula_moiety 'C7 H4 Cl2 O'
_chemical_formula_sum 'C7 H4 Cl2 O'
_chemical_formula_weight 175.00
_chemical_name_common 2,3-dichlorobenzaldehyde
_space_group_IT_number 14
_symmetry_cell_setting monoclinic
_symmetry_space_group_name_Hall '-P 2ybc'
_symmetry_space_group_name_H-M 'P 1 21/c 1'
_atom_sites_solution_hydrogens geom
_atom_sites_solution_primary direct
_atom_sites_solution_secondary difmap
_cell_angle_alpha 90.00
_cell_angle_beta 90.979(5)
_cell_angle_gamma 90.00
_cell_formula_units_Z 4
_cell_length_a 3.7888(3)
_cell_length_b 13.7784(15)
_cell_length_c 13.0368(15)
_cell_measurement_reflns_used 3550
_cell_measurement_temperature 120(2)
_cell_measurement_theta_max 24.81
_cell_measurement_theta_min 2.96
_cell_volume 680.47(12)
_computing_cell_refinement 'SAINT v.7.06a (Bruker, 2003)'
_computing_data_collection 'APEX2 v.1.0-22 (Bruker Nonius, 2004)'
_computing_data_reduction 'SAINT v.7.06a'
_computing_molecular_graphics 'SHELXTL v.6.10'
_computing_publication_material 'SHELXTL v.6.10'
_computing_structure_refinement 'SHELXTL v.6.10'
_computing_structure_solution 'SHELXTL v.6.10 (Sheldrick, 2000)'
_diffrn_ambient_temperature 120(2)
_diffrn_measured_fraction_theta_full 0.985
_diffrn_measured_fraction_theta_max 0.985
_diffrn_measurement_device_type 'Bruker-Nonius X8APEX-II CCD'
_diffrn_measurement_method 'thin-slice \w and \f scans'
_diffrn_radiation_monochromator graphite
_diffrn_radiation_source 'fine-focus sealed tube'
_diffrn_radiation_type MoK\a
_diffrn_radiation_wavelength 0.71073
_diffrn_reflns_av_R_equivalents 0.0486
_diffrn_reflns_av_sigmaI/netI 0.0305
_diffrn_reflns_limit_h_max 4
_diffrn_reflns_limit_h_min -4
_diffrn_reflns_limit_k_max 16
_diffrn_reflns_limit_k_min -16
_diffrn_reflns_limit_l_max 15
_diffrn_reflns_limit_l_min -15
_diffrn_reflns_number 11531
_diffrn_reflns_theta_full 25.31
_diffrn_reflns_theta_max 25.31
_diffrn_reflns_theta_min 4.30
_diffrn_standards_number 0
_exptl_absorpt_coefficient_mu 0.865
_exptl_absorpt_correction_T_max 1.000
_exptl_absorpt_correction_T_min 0.751
_exptl_absorpt_correction_type multi-scan
_exptl_absorpt_process_details
;
 SADABS v.2.10 (Sheldrick, 2003)
 Ratio of minimum to maximum apparent transmission:  0.751021
;
_exptl_crystal_colour colourless
_exptl_crystal_density_diffrn 1.708
_exptl_crystal_density_method 'not measured'
_exptl_crystal_description needle
_exptl_crystal_F_000 352
_exptl_crystal_size_max 0.30
_exptl_crystal_size_mid 0.05
_exptl_crystal_size_min 0.05
_refine_diff_density_max 0.627
_refine_diff_density_min -0.375
_refine_ls_extinction_method none
_refine_ls_goodness_of_fit_ref 1.127
_refine_ls_hydrogen_treatment constr
_refine_ls_matrix_type full
_refine_ls_number_parameters 91
_refine_ls_number_reflns 1226
_refine_ls_number_restraints 0
_refine_ls_restrained_S_all 1.127
_refine_ls_R_factor_all 0.0479
_refine_ls_R_factor_gt 0.0381
_refine_ls_shift/su_max 0.000
_refine_ls_shift/su_mean 0.000
_refine_ls_structure_factor_coef Fsqd
_refine_ls_weighting_details 'calc w=1/[\s^2^(Fo^2^)+(0.0365P)^2^+1.0914P] where P=(Fo^2^+2Fc^2^)/3'
_refine_ls_weighting_scheme calc
_refine_ls_wR_factor_gt 0.0892
_refine_ls_wR_factor_ref 0.0927
_reflns_number_gt 1036
_reflns_number_total 1226
_reflns_threshold_expression I>2\s(I)
_cod_data_source_file gp5044.cif
_cod_data_source_block 1
_cod_original_sg_symbol_H-M 'P 21/c'
_cod_database_code 2104974
_cod_database_fobs_code 2104974

loop_
_symmetry_equiv_pos_as_xyz
'x, y, z'
'-x, y+1/2, -z+1/2'
'-x, -y, -z'
'x, -y-1/2, z-1/2'

loop_
_atom_site_type_symbol
_atom_site_label
_atom_site_fract_x
_atom_site_fract_y
_atom_site_fract_z
_atom_site_U_iso_or_equiv
_atom_site_adp_type
_atom_site_calc_flag
_atom_site_refinement_flags
_atom_site_occupancy
_atom_site_symmetry_multiplicity
Cl Cl2 0.69778(19) 0.85196(5) 0.44125(6) 0.0198(2) Uani d . 1 1
Cl Cl3 0.61767(19) 0.62727(5) 0.41170(6) 0.0195(2) Uani d . 1 1
O O1 1.2820(6) 0.94542(15) 0.70410(17) 0.0261(5) Uani d . 1 1
C C1 1.0117(7) 0.8087(2) 0.6253(2) 0.0156(6) Uani d . 1 1
C C2 0.8454(7) 0.7735(2) 0.5366(2) 0.0146(6) Uani d . 1 1
C C3 0.8030(7) 0.6735(2) 0.5238(2) 0.0152(6) Uani d . 1 1
C C4 0.9164(7) 0.6105(2) 0.5996(2) 0.0171(6) Uani d . 1 1
H H4 0.8815 0.5427 0.5911 0.021 Uiso calc R 1 1
C C5 1.0795(8) 0.6449(2) 0.6872(2) 0.0193(7) Uani d . 1 1
H H5 1.1586 0.6008 0.7387 0.023 Uiso calc R 1 1
C C6 1.1285(7) 0.7437(2) 0.7003(2) 0.0175(6) Uani d . 1 1
H H6 1.2424 0.7673 0.7608 0.021 Uiso calc R 1 1
C C7 1.0775(8) 0.9139(2) 0.6411(2) 0.0208(7) Uani d . 1 1
H H7 0.9509 0.9587 0.5990 0.025 Uiso calc R 1 1

loop_
_atom_site_aniso_label
_atom_site_aniso_U_11
_atom_site_aniso_U_22
_atom_site_aniso_U_33
_atom_site_aniso_U_12
_atom_site_aniso_U_13
_atom_site_aniso_U_23
Cl2 0.0238(4) 0.0155(4) 0.0200(4) 0.0005(3) -0.0032(3) 0.0045(3)
Cl3 0.0218(4) 0.0172(4) 0.0195(4) -0.0008(3) -0.0034(3) -0.0029(3)
O1 0.0359(13) 0.0165(11) 0.0258(13) -0.0021(10) -0.0086(10) -0.0033(9)
C1 0.0142(14) 0.0136(14) 0.0191(16) -0.0004(11) 0.0025(12) -0.0009(12)
C2 0.0137(14) 0.0153(14) 0.0147(15) 0.0024(11) 0.0012(11) 0.0045(12)
C3 0.0138(14) 0.0150(15) 0.0169(15) -0.0018(11) 0.0001(11) -0.0024(12)
C4 0.0194(15) 0.0127(14) 0.0193(16) 0.0000(12) 0.0031(12) 0.0005(12)
C5 0.0191(15) 0.0172(15) 0.0216(17) 0.0010(12) 0.0002(12) 0.0050(12)
C6 0.0175(14) 0.0185(15) 0.0166(16) -0.0011(12) 0.0004(12) -0.0019(12)
C7 0.0227(16) 0.0169(16) 0.0229(17) 0.0007(13) 0.0020(13) -0.0006(13)

loop_
_atom_type_symbol
_atom_type_description
_atom_type_scat_dispersion_real
_atom_type_scat_dispersion_imag
_atom_type_scat_source
C C 0.0033 0.0016 'International Tables Vol C Tables 4.2.6.8 and 6.1.1.4'
H H 0.0000 0.0000 'International Tables Vol C Tables 4.2.6.8 and 6.1.1.4'
O O 0.0106 0.0060 'International Tables Vol C Tables 4.2.6.8 and 6.1.1.4'
Cl Cl 0.1484 0.1585 'International Tables Vol C Tables 4.2.6.8 and 6.1.1.4'

loop_
_geom_angle_atom_site_label_1
_geom_angle_atom_site_label_2
_geom_angle_atom_site_label_3
_geom_angle
C6 C1 C2 119.5(3)
C6 C1 C7 118.6(3)
C2 C1 C7 121.8(3)
C1 C2 C3 119.5(3)
C1 C2 Cl2 120.9(2)
C3 C2 Cl2 119.6(2)
C4 C3 C2 120.1(3)
C4 C3 Cl3 119.4(2)
C2 C3 Cl3 120.5(2)
C5 C4 C3 120.6(3)
C5 C4 H4 119.7
C3 C4 H4 119.7
C4 C5 C6 120.0(3)
C4 C5 H5 120.0
C6 C5 H5 120.0
C5 C6 C1 120.3(3)
C5 C6 H6 119.8
C1 C6 H6 119.8
O1 C7 C1 123.6(3)
O1 C7 H7 118.2
C1 C7 H7 118.2

loop_
_geom_bond_atom_site_label_1
_geom_bond_atom_site_label_2
_geom_bond_distance
Cl2 C2 1.734(3)
Cl3 C3 1.732(3)
O1 C7 1.201(4)
C1 C6 1.392(4)
C1 C2 1.394(4)
C1 C7 1.485(4)
C2 C3 1.397(4)
C3 C4 1.378(4)
C4 C5 1.373(4)
C4 H4 0.950
C5 C6 1.385(4)
C5 H5 0.950
C6 H6 0.950
C7 H7 0.950

loop_
_geom_torsion_atom_site_label_1
_geom_torsion_atom_site_label_2
_geom_torsion_atom_site_label_3
_geom_torsion_atom_site_label_4
_geom_torsion
C6 C1 C2 C3 -0.9(4)
C7 C1 C2 C3 177.4(3)
C6 C1 C2 Cl2 -179.8(2)
C7 C1 C2 Cl2 -1.4(4)
C1 C2 C3 C4 1.7(4)
Cl2 C2 C3 C4 -179.4(2)
C1 C2 C3 Cl3 -176.7(2)
Cl2 C2 C3 Cl3 2.2(3)
C2 C3 C4 C5 -1.6(4)
Cl3 C3 C4 C5 176.9(2)
C3 C4 C5 C6 0.5(4)
C4 C5 C6 C1 0.3(4)
C2 C1 C6 C5 -0.1(4)
C7 C1 C6 C5 -178.5(3)
C6 C1 C7 O1 14.9(4)
C2 C1 C7 O1 -163.5(3)

loop_
_cod_related_entry_id
_cod_related_entry_database
_cod_related_entry_code
1 ChemSpider 32881
